data_2310646
loop_
_publ_author_name
'Ondik, H.M.'

_publ_section_title
;
 The structures of anhydrous sodium trimetaphosphate Na3 P3 O9 and the
 monohydrate Na3 P3 O9 (H2 O)
;
_journal_name_full 'Acta Crystallographica (1,1948-23,1967)'
_journal_page_first 226
_journal_page_last 232
_journal_volume 18
_journal_year 1965
_chemical_formula_sum 'H2 Na3 O10 P3'
_chemical_name_systematic 'Na3 P3 O9 (H2 O)'
_space_group_IT_number 62
_symmetry_space_group_name_Hall '-P 2n 2a'
_symmetry_space_group_name_H-M 'P m c n'
_cell_angle_alpha 90
_cell_angle_beta 90
_cell_angle_gamma 90
_cell_formula_units_Z 4
_cell_length_a 8.5
_cell_length_b 13.189
_cell_length_c 7.558
_cell_volume 847.301
_citation_journal_id_ASTM ACCRA9
_cod_data_source_file Ondik_ACCRA9_1965_1863.cif
_cod_data_source_block H2Na3O10P3
_cod_depositor_comments
;
 Marking attached hydrogen atoms.

 Antanas Vaitkus,
 2017-03-24
;
_cod_original_sg_symbol_Hall '-P 2ac 2n (y,z,x)'
_cod_database_code 2310646

loop_
_symmetry_equiv_pos_as_xyz
x,y,z
-x,y+1/2,-z+1/2
-x+1/2,-y+1/2,z+1/2
x+1/2,-y,-z
-x,-y,-z
x,-y-1/2,z-1/2
x-1/2,y-1/2,-z-1/2
-x-1/2,y,z

loop_
_atom_site_label
_atom_site_type_symbol
_atom_site_fract_x
_atom_site_fract_y
_atom_site_fract_z
_atom_site_occupancy
_atom_site_U_iso_or_equiv
_atom_site_attached_hydrogens
O6 O-2 -0.0434 0.2365 0.791 1 0.0 0
Na2 Na+1 0.4963 0.088 0.3227 1 0.0 0
O5 O-2 0.0726 0.0859 0.6197 1 0.0 0
O7 O-2 0.75 0.0883 0.4832 1 0.0 2
P1 P+5 0.25 0.0317 0.0075 1 0.0 0
Na1 Na+1 0.75 0.234 0.0289 1 0.0 0
O4 O-2 0.1034 0.1015 0.9541 1 0.0 0
P2 P+5 0.0831 0.1614 0.7666 1 0.0 0
O1 O-2 0.25 0.0226 0.2019 1 0.0 0
O2 O-2 0.75 0.0599 0.112 1 0.0 0
O3 O-2 0.25 0.2209 0.7506 1 0.0 0
